data_7128447
loop_
_publ_author_name
'Deng, Peng'
'Shi, Xianghui'
'Gong, Xun'
'Cheng, Jianhua'

_publ_section_title
;
 Trinuclear scandium methylidyne complexes stabilized by
 pentamethylcyclopentadienyl ligands.
;
_journal_issue 52
_journal_name_full 'Chemical communications (Cambridge, England)'
_journal_page_first 6436
_journal_page_last 6439
_journal_paper_doi 10.1039/d1cc01645h
_journal_volume 57
_journal_year 2021
_chemical_formula_moiety 'C34  H55  Sc3'
_chemical_formula_sum 'C34 H55 Sc3'
_chemical_formula_weight 598.66
_chemical_name_common '[(Cp*)ScMe]3(CH)'
_chemical_properties_physical Air-sensitive,Moisture-sensitive
_space_group_crystal_system trigonal
_space_group_IT_number 148
_space_group_name_Hall '-R 3'
_space_group_name_H-M_alt 'R -3 :H'
_atom_sites_solution_hydrogens mixed
_atom_sites_solution_primary iterative
_atom_sites_solution_secondary direct
_audit_creation_method SHELXL-2018/3
_audit_update_record
;
2020-09-28 deposited with the CCDC.	2021-05-31 downloaded from the CCDC.
;
_cell_angle_alpha 90
_cell_angle_beta 90
_cell_angle_gamma 120
_cell_formula_units_Z 6
_cell_length_a 19.1878(9)
_cell_length_b 19.1878(9)
_cell_length_c 15.6298(14)
_cell_measurement_reflns_used 9958
_cell_measurement_temperature 193(2)
_cell_measurement_theta_max 30.45
_cell_measurement_theta_min 2.78
_cell_volume 4983.5(6)
_computing_data_collection 'Bruker D8 Venture diffractometer'
_computing_molecular_graphics 'ORTEP-3 for Windows (Farrugia, 2012)'
_computing_publication_material 'WinGX publication routines (Farrugia, 2012)'
_computing_structure_refinement 'SHELXL-2018/3 (Sheldrick, 2018)'
_computing_structure_solution 'SIR-92 (Altomare et al., 1994)'
_diffrn_ambient_temperature 193(2)
_diffrn_measured_fraction_theta_full 0.995
_diffrn_measured_fraction_theta_max 0.995
_diffrn_measurement_device_type 'CCD area detector'
_diffrn_measurement_method 'phi and omega scans'
_diffrn_radiation_type MoK\a
_diffrn_radiation_wavelength 0.71073
_diffrn_reflns_av_R_equivalents 0.0660
_diffrn_reflns_av_unetI/netI 0.0183
_diffrn_reflns_Laue_measured_fraction_full 0.995
_diffrn_reflns_Laue_measured_fraction_max 0.995
_diffrn_reflns_limit_h_max 22
_diffrn_reflns_limit_h_min -22
_diffrn_reflns_limit_k_max 22
_diffrn_reflns_limit_k_min -22
_diffrn_reflns_limit_l_max 18
_diffrn_reflns_limit_l_min -18
_diffrn_reflns_number 52107
_diffrn_reflns_point_group_measured_fraction_full 0.995
_diffrn_reflns_point_group_measured_fraction_max 0.995
_diffrn_reflns_theta_full 24.983
_diffrn_reflns_theta_max 24.983
_diffrn_reflns_theta_min 2.123
_exptl_absorpt_coefficient_mu 0.615
_exptl_absorpt_correction_T_max 0.935
_exptl_absorpt_correction_T_min 0.909
_exptl_absorpt_correction_type empirical
_exptl_absorpt_process_details 'Sheldrick, G. M. SADABS, Version 2.10; Bruker AXS, Inc.: Madison, WI 2003.'
_exptl_crystal_colour Yellow
_exptl_crystal_density_diffrn 1.197
_exptl_crystal_density_method 'not measured'
_exptl_crystal_description Block
_exptl_crystal_F_000 1932
_exptl_crystal_recrystallization_method 'Re-crystallisation from solvent: benzene'
_exptl_crystal_size_max 0.170
_exptl_crystal_size_mid 0.130
_exptl_crystal_size_min 0.110
_refine_diff_density_max 0.471
_refine_diff_density_min -0.422
_refine_diff_density_rms 0.067
_refine_ls_extinction_method none
_refine_ls_goodness_of_fit_ref 1.069
_refine_ls_hydrogen_treatment mixed
_refine_ls_matrix_type full
_refine_ls_number_parameters 126
_refine_ls_number_reflns 1941
_refine_ls_number_restraints 0
_refine_ls_restrained_S_all 1.069
_refine_ls_R_factor_all 0.0470
_refine_ls_R_factor_gt 0.0410
_refine_ls_shift/su_max 0.000
_refine_ls_shift/su_mean 0.000
_refine_ls_structure_factor_coef Fsqd
_refine_ls_weighting_details 'w=1/[\s^2^(Fo^2^)+(0.0551P)^2^+22.9996P] where P=(Fo^2^+2Fc^2^)/3'
_refine_ls_weighting_scheme calc
_refine_ls_wR_factor_gt 0.1118
_refine_ls_wR_factor_ref 0.1176
_reflns_Friedel_coverage 0.000
_reflns_number_gt 1732
_reflns_number_total 1941
_reflns_threshold_expression 'I > 2\s(I)'
_cod_data_source_file d1cc01645h2.cif
_cod_data_source_block Deng02-2020
_cod_depositor_comments 'Adding full bibliography for 7128441--7128448.cif.'
_cod_database_code 7128447
_shelx_shelxl_version_number 2018/3
_shelx_space_group_comment
;

The symmetry employed for this shelxl refinement is uniquely defined

by the following loop, which should always be used as a source of

symmetry information in preference to the above space-group names.

They are only intended as comments.

;
_shelx_estimated_absorpt_t_min 0.903
_shelx_estimated_absorpt_t_max 0.935

loop_
_space_group_symop_operation_xyz
'x, y, z'
'-y, x-y, z'
'-x+y, -x, z'
'x+2/3, y+1/3, z+1/3'
'-y+2/3, x-y+1/3, z+1/3'
'-x+y+2/3, -x+1/3, z+1/3'
'x+1/3, y+2/3, z+2/3'
'-y+1/3, x-y+2/3, z+2/3'
'-x+y+1/3, -x+2/3, z+2/3'
'-x, -y, -z'
'y, -x+y, -z'
'x-y, x, -z'
'-x+2/3, -y+1/3, -z+1/3'
'y+2/3, -x+y+1/3, -z+1/3'
'x-y+2/3, x+1/3, -z+1/3'
'-x+1/3, -y+2/3, -z+2/3'
'y+1/3, -x+y+2/3, -z+2/3'
'x-y+1/3, x+2/3, -z+2/3'

loop_
_atom_site_label
_atom_site_type_symbol
_atom_site_fract_x
_atom_site_fract_y
_atom_site_fract_z
_atom_site_U_iso_or_equiv
_atom_site_adp_type
_atom_site_occupancy
_atom_site_site_symmetry_order
_atom_site_calc_flag
_atom_site_refinement_flags_posn
_atom_site_refinement_flags_adp
_atom_site_refinement_flags_occupancy
_atom_site_disorder_assembly
_atom_site_disorder_group
C1 C 0.000000 0.000000 0.2200(3) 0.0209(9) Uani 1 3 d S T P . .
C2 C 0.03453(18) 0.12098(18) 0.38421(18) 0.0266(6) Uani 1 1 d . . . . .
C10 C 0.20122(15) 0.21060(15) 0.24434(17) 0.0254(6) Uani 1 1 d . . . . .
C11 C 0.23681(15) 0.19672(16) 0.31662(17) 0.0263(6) Uani 1 1 d . . . . .
C12 C 0.25259(15) 0.13388(16) 0.29589(18) 0.0282(6) Uani 1 1 d . . . . .
C13 C 0.19462(16) 0.15663(16) 0.17889(17) 0.0272(6) Uani 1 1 d . . . . .
C14 C 0.22647(16) 0.10902(16) 0.21077(18) 0.0288(6) Uani 1 1 d . . . . .
C15 C 0.23579(19) 0.04675(19) 0.1613(2) 0.0411(8) Uani 1 1 d . . . . .
H15A H 0.212652 0.040884 0.104013 0.062 Uiso 1 1 calc R U . . .
H15B H 0.293039 0.063818 0.156267 0.062 Uiso 1 1 calc R U . . .
H15C H 0.207720 -0.004949 0.191316 0.062 Uiso 1 1 calc R U . . .
C16 C 0.29553(18) 0.1043(2) 0.3533(2) 0.0439(8) Uani 1 1 d . . . . .
H16A H 0.306390 0.131746 0.408706 0.066 Uiso 1 1 calc R U . . .
H16B H 0.261666 0.046156 0.361825 0.066 Uiso 1 1 calc R U . . .
H16C H 0.346460 0.115854 0.326708 0.066 Uiso 1 1 calc R U . . .
C17 C 0.25797(19) 0.24325(19) 0.3994(2) 0.0383(7) Uani 1 1 d . . . . .
H17A H 0.281898 0.221437 0.438942 0.057 Uiso 1 1 calc R U . . .
H17B H 0.296601 0.300035 0.388059 0.057 Uiso 1 1 calc R U . . .
H17C H 0.209152 0.238520 0.424972 0.057 Uiso 1 1 calc R U . . .
C18 C 0.17791(19) 0.27483(18) 0.2376(2) 0.0362(7) Uani 1 1 d . . . . .
H18A H 0.154449 0.272040 0.181162 0.054 Uiso 1 1 calc R U . . .
H18B H 0.138362 0.266210 0.282076 0.054 Uiso 1 1 calc R U . . .
H18C H 0.225807 0.327920 0.245295 0.054 Uiso 1 1 calc R U . . .
C19 C 0.1619(2) 0.1524(2) 0.09010(18) 0.0393(7) Uani 1 1 d . . . . .
H19A H 0.164005 0.109862 0.057520 0.059 Uiso 1 1 calc R U . . .
H19B H 0.105999 0.140452 0.093966 0.059 Uiso 1 1 calc R U . . .
H19C H 0.194402 0.204146 0.061144 0.059 Uiso 1 1 calc R U . . .
Sc1 Sc 0.10417(3) 0.07355(3) 0.29486(3) 0.01930(19) Uani 1 1 d . . . . .
H1 H 0.000000 0.000000 0.158(4) 0.051(18) Uiso 1 3 d S . P . .
H2A H -0.006(3) 0.103(2) 0.424(3) 0.058(11) Uiso 1 1 d . . . . .
H2B H 0.041(3) 0.173(3) 0.374(3) 0.082(15) Uiso 1 1 d . . . . .
H2C H 0.079(3) 0.134(3) 0.416(3) 0.069(13) Uiso 1 1 d . . . . .

loop_
_atom_site_aniso_label
_atom_site_aniso_U_11
_atom_site_aniso_U_22
_atom_site_aniso_U_33
_atom_site_aniso_U_23
_atom_site_aniso_U_13
_atom_site_aniso_U_12
C1 0.0217(14) 0.0217(14) 0.019(2) 0.000 0.000 0.0109(7)
C2 0.0252(14) 0.0303(15) 0.0245(14) -0.0055(11) -0.0013(11) 0.0139(12)
C10 0.0201(13) 0.0198(13) 0.0294(14) 0.0036(10) 0.0051(10) 0.0048(11)
C11 0.0178(12) 0.0221(13) 0.0313(14) 0.0002(11) 0.0014(10) 0.0041(11)
C12 0.0153(12) 0.0262(14) 0.0379(15) 0.0024(11) 0.0021(11) 0.0065(11)
C13 0.0224(13) 0.0269(14) 0.0248(13) 0.0042(11) 0.0072(10) 0.0067(11)
C14 0.0194(13) 0.0237(14) 0.0375(15) 0.0004(11) 0.0090(11) 0.0065(11)
C15 0.0363(17) 0.0343(17) 0.0502(19) -0.0033(14) 0.0157(14) 0.0159(14)
C16 0.0253(15) 0.0460(19) 0.061(2) 0.0053(16) -0.0068(14) 0.0185(15)
C17 0.0340(16) 0.0333(16) 0.0384(17) -0.0084(13) -0.0078(13) 0.0100(13)
C18 0.0414(17) 0.0264(15) 0.0404(16) 0.0088(12) 0.0075(13) 0.0167(14)
C19 0.0419(18) 0.0438(18) 0.0231(14) 0.0053(13) 0.0063(12) 0.0146(15)
Sc1 0.0166(3) 0.0183(3) 0.0211(3) 0.00022(17) 0.00117(18) 0.0072(2)

loop_
_atom_type_symbol
_atom_type_description
_atom_type_scat_dispersion_real
_atom_type_scat_dispersion_imag
_atom_type_scat_source
C C 0.0033 0.0016 'International Tables Vol C Tables 4.2.6.8 and 6.1.1.4'
H H 0.0000 0.0000 'International Tables Vol C Tables 4.2.6.8 and 6.1.1.4'
Sc Sc 0.2519 0.3716 'International Tables Vol C Tables 4.2.6.8 and 6.1.1.4'

loop_
_geom_angle_atom_site_label_1
_geom_angle_atom_site_label_2
_geom_angle_atom_site_label_3
_geom_angle
_geom_angle_site_symmetry_1
_geom_angle_site_symmetry_3
_geom_angle_publ_flag
Sc1 C1 Sc1 92.69(13) 2 3 ?
Sc1 C1 Sc1 92.69(13) 2 . ?
Sc1 C1 Sc1 92.69(13) 3 . ?
Sc1 C1 H1 123.34(10) 2 . ?
Sc1 C1 H1 123.34(10) 3 . ?
Sc1 C1 H1 123.34(10) . . ?
Sc1 C2 Sc1 80.22(9) 2 . ?
Sc1 C2 H2A 82(2) 2 . ?
Sc1 C2 H2A 141(2) . . ?
Sc1 C2 H2B 106(3) 2 . ?
Sc1 C2 H2B 120(3) . . ?
H2A C2 H2B 99(4) . . ?
Sc1 C2 H2C 151(3) 2 . ?
Sc1 C2 H2C 78(3) . . ?
H2A C2 H2C 104(4) . . ?
H2B C2 H2C 101(4) . . ?
C11 C10 C13 108.4(2) . . ?
C11 C10 C18 125.3(3) . . ?
C13 C10 C18 126.3(3) . . ?
C11 C10 Sc1 73.85(14) . . ?
C13 C10 Sc1 73.04(14) . . ?
C18 C10 Sc1 121.16(18) . . ?
C10 C11 C12 107.8(2) . . ?
C10 C11 C17 125.9(3) . . ?
C12 C11 C17 126.2(3) . . ?
C10 C11 Sc1 73.01(14) . . ?
C12 C11 Sc1 73.30(15) . . ?
C17 C11 Sc1 121.71(18) . . ?
C14 C12 C11 108.1(2) . . ?
C14 C12 C16 126.9(3) . . ?
C11 C12 C16 124.9(3) . . ?
C14 C12 Sc1 72.94(15) . . ?
C11 C12 Sc1 73.45(15) . . ?
C16 C12 Sc1 122.96(19) . . ?
C10 C13 C14 107.9(2) . . ?
C10 C13 C19 125.9(3) . . ?
C14 C13 C19 126.1(3) . . ?
C10 C13 Sc1 73.63(14) . . ?
C14 C13 Sc1 73.50(15) . . ?
C19 C13 Sc1 120.15(18) . . ?
C12 C14 C13 107.8(2) . . ?
C12 C14 C15 125.9(3) . . ?
C13 C14 C15 126.1(3) . . ?
C12 C14 Sc1 73.78(15) . . ?
C13 C14 Sc1 73.06(15) . . ?
C15 C14 Sc1 121.85(18) . . ?
C14 C15 H15A 109.5 . . ?
C14 C15 H15B 109.5 . . ?
H15A C15 H15B 109.5 . . ?
C14 C15 H15C 109.5 . . ?
H15A C15 H15C 109.5 . . ?
H15B C15 H15C 109.5 . . ?
C12 C16 H16A 109.5 . . ?
C12 C16 H16B 109.5 . . ?
H16A C16 H16B 109.5 . . ?
C12 C16 H16C 109.5 . . ?
H16A C16 H16C 109.5 . . ?
H16B C16 H16C 109.5 . . ?
C11 C17 H17A 109.5 . . ?
C11 C17 H17B 109.5 . . ?
H17A C17 H17B 109.5 . . ?
C11 C17 H17C 109.5 . . ?
H17A C17 H17C 109.5 . . ?
H17B C17 H17C 109.5 . . ?
C10 C18 H18A 109.5 . . ?
C10 C18 H18B 109.5 . . ?
H18A C18 H18B 109.5 . . ?
C10 C18 H18C 109.5 . . ?
H18A C18 H18C 109.5 . . ?
H18B C18 H18C 109.5 . . ?
C13 C19 H19A 109.5 . . ?
C13 C19 H19B 109.5 . . ?
H19A C19 H19B 109.5 . . ?
C13 C19 H19C 109.5 . . ?
H19A C19 H19C 109.5 . . ?
H19B C19 H19C 109.5 . . ?
C1 Sc1 C2 93.86(9) . 3 ?
C1 Sc1 C2 93.15(9) . . ?
C2 Sc1 C2 97.17(15) 3 . ?
C1 Sc1 C13 98.54(12) . . ?
C2 Sc1 C13 138.00(10) 3 . ?
C2 Sc1 C13 121.82(10) . . ?
C1 Sc1 C14 109.74(11) . . ?
C2 Sc1 C14 104.74(10) 3 . ?
C2 Sc1 C14 146.73(10) . . ?
C13 Sc1 C14 33.44(10) . . ?
C1 Sc1 C10 119.18(10) . . ?
C2 Sc1 C10 144.90(10) 3 . ?
C2 Sc1 C10 92.78(10) . . ?
C13 Sc1 C10 33.33(9) . . ?
C14 Sc1 C10 55.27(9) . . ?
C1 Sc1 C12 142.27(11) . . ?
C2 Sc1 C12 91.91(10) 3 . ?
C2 Sc1 C12 123.04(10) . . ?
C13 Sc1 C12 55.25(9) . . ?
C14 Sc1 C12 33.28(9) . . ?
C10 Sc1 C12 55.06(9) . . ?
C1 Sc1 C11 151.86(11) . . ?
C2 Sc1 C11 112.40(10) 3 . ?
C2 Sc1 C11 93.40(10) . . ?
C13 Sc1 C11 55.23(9) . . ?
C14 Sc1 C11 55.26(9) . . ?
C10 Sc1 C11 33.13(9) . . ?
C12 Sc1 C11 33.24(9) . . ?
C1 Sc1 Sc1 43.66(7) . 3 ?
C2 Sc1 Sc1 50.25(7) 3 3 ?
C2 Sc1 Sc1 95.80(7) . 3 ?
C13 Sc1 Sc1 130.23(6) . 3 ?
C14 Sc1 Sc1 117.45(7) . 3 ?
C10 Sc1 Sc1 161.12(6) . 3 ?
C12 Sc1 Sc1 130.46(7) . 3 ?
C11 Sc1 Sc1 161.27(7) . 3 ?
C1 Sc1 Sc1 43.65(7) . 2 ?
C2 Sc1 Sc1 96.33(7) 3 2 ?
C2 Sc1 Sc1 49.54(7) . 2 ?
C13 Sc1 Sc1 120.01(7) . 2 ?
C14 Sc1 Sc1 147.73(7) . 2 ?
C10 Sc1 Sc1 115.38(7) . 2 ?
C12 Sc1 Sc1 169.54(7) . 2 ?
C11 Sc1 Sc1 136.47(7) . 2 ?
Sc1 Sc1 Sc1 60.0 3 2 ?
C1 Sc1 H2C 114.0(12) . . ?
C2 Sc1 H2C 89.0(10) 3 . ?
C2 Sc1 H2C 21.9(11) . . ?
C13 Sc1 H2C 121.1(10) . . ?
C14 Sc1 H2C 133.0(11) . . ?
C10 Sc1 H2C 87.9(10) . . ?
C12 Sc1 H2C 103.3(11) . . ?
C11 Sc1 H2C 77.8(11) . . ?
Sc1 Sc1 H2C 106.0(11) 3 . ?
Sc1 Sc1 H2C 70.5(12) 2 . ?

loop_
_geom_bond_atom_site_label_1
_geom_bond_atom_site_label_2
_geom_bond_distance
_geom_bond_site_symmetry_2
_geom_bond_publ_flag
C1 Sc1 2.130(2) 2 ?
C1 Sc1 2.130(2) 3 ?
C1 Sc1 2.130(2) . ?
C1 H1 0.97(7) . ?
C2 Sc1 2.379(3) 2 ?
C2 Sc1 2.404(3) . ?
C2 H2A 0.93(4) . ?
C2 H2B 0.95(5) . ?
C2 H2C 0.91(5) . ?
C10 C11 1.413(4) . ?
C10 C13 1.416(4) . ?
C10 C18 1.510(4) . ?
C10 Sc1 2.472(3) . ?
C11 C12 1.420(4) . ?
C11 C17 1.508(4) . ?
C11 Sc1 2.483(3) . ?
C12 C14 1.418(4) . ?
C12 C16 1.508(4) . ?
C12 Sc1 2.481(3) . ?
C13 C14 1.419(4) . ?
C13 C19 1.509(4) . ?
C13 Sc1 2.464(3) . ?
C14 C15 1.507(4) . ?
C14 Sc1 2.470(3) . ?
C15 H15A 0.9800 . ?
C15 H15B 0.9800 . ?
C15 H15C 0.9800 . ?
C16 H16A 0.9800 . ?
C16 H16B 0.9800 . ?
C16 H16C 0.9800 . ?
C17 H17A 0.9800 . ?
C17 H17B 0.9800 . ?
C17 H17C 0.9800 . ?
C18 H18A 0.9800 . ?
C18 H18B 0.9800 . ?
C18 H18C 0.9800 . ?
C19 H19A 0.9800 . ?
C19 H19B 0.9800 . ?
C19 H19C 0.9800 . ?
Sc1 Sc1 3.0819(8) 3 ?
Sc1 Sc1 3.0820(8) 2 ?
Sc1 H2C 2.38(4) . ?

loop_
_geom_torsion_atom_site_label_1
_geom_torsion_atom_site_label_2
_geom_torsion_atom_site_label_3
_geom_torsion_atom_site_label_4
_geom_torsion
_geom_torsion_site_symmetry_1
_geom_torsion_site_symmetry_2
_geom_torsion_site_symmetry_3
_geom_torsion_site_symmetry_4
_geom_torsion_publ_flag
C13 C10 C11 C12 0.1(3) . . . . ?
C18 C10 C11 C12 -177.4(2) . . . . ?
Sc1 C10 C11 C12 65.56(18) . . . . ?
C13 C10 C11 C17 177.4(3) . . . . ?
C18 C10 C11 C17 -0.2(4) . . . . ?
Sc1 C10 C11 C17 -117.2(3) . . . . ?
C13 C10 C11 Sc1 -65.42(18) . . . . ?
C18 C10 C11 Sc1 117.1(3) . . . . ?
C10 C11 C12 C14 -0.1(3) . . . . ?
C17 C11 C12 C14 -177.3(3) . . . . ?
Sc1 C11 C12 C14 65.23(18) . . . . ?
C10 C11 C12 C16 175.6(2) . . . . ?
C17 C11 C12 C16 -1.6(4) . . . . ?
Sc1 C11 C12 C16 -119.0(3) . . . . ?
C10 C11 C12 Sc1 -65.37(18) . . . . ?
C17 C11 C12 Sc1 117.4(3) . . . . ?
C11 C10 C13 C14 -0.1(3) . . . . ?
C18 C10 C13 C14 177.4(3) . . . . ?
Sc1 C10 C13 C14 -66.05(18) . . . . ?
C11 C10 C13 C19 -178.4(3) . . . . ?
C18 C10 C13 C19 -0.9(4) . . . . ?
Sc1 C10 C13 C19 115.7(3) . . . . ?
C11 C10 C13 Sc1 65.95(18) . . . . ?
C18 C10 C13 Sc1 -116.6(3) . . . . ?
C11 C12 C14 C13 0.1(3) . . . . ?
C16 C12 C14 C13 -175.6(3) . . . . ?
Sc1 C12 C14 C13 65.64(18) . . . . ?
C11 C12 C14 C15 176.5(3) . . . . ?
C16 C12 C14 C15 0.9(4) . . . . ?
Sc1 C12 C14 C15 -117.9(3) . . . . ?
C11 C12 C14 Sc1 -65.57(18) . . . . ?
C16 C12 C14 Sc1 118.8(3) . . . . ?
C10 C13 C14 C12 0.0(3) . . . . ?
C19 C13 C14 C12 178.3(3) . . . . ?
Sc1 C13 C14 C12 -66.12(18) . . . . ?
C10 C13 C14 C15 -176.4(3) . . . . ?
C19 C13 C14 C15 1.8(4) . . . . ?
Sc1 C13 C14 C15 117.4(3) . . . . ?
C10 C13 C14 Sc1 66.14(18) . . . . ?
C19 C13 C14 Sc1 -115.6(3) . . . . ?
